data_4504255
loop_
_publ_author_name
'Reddy, L. Sreenivas'
'Chandran, Sreekanth K.'
'George, Sumod'
'Babu, N. Jagadeesh'
'Nangia, Ashwini'

_publ_section_title
;
 Crystal Structures ofN-Aryl-N'-4-Nitrophenyl Ureas: Molecular Conformation
 and Weak Interactions Direct the Strong Hydrogen Bond Synthon
;
_journal_coden_ASTM CGDEFU
_journal_issue 12
_journal_name_full 'Crystal Growth & Design'
_journal_page_first 2675
_journal_page_last 2690
_journal_paper_doi 10.1021/cg070155j
_journal_volume 7
_journal_year 2007
_chemical_formula_moiety 'C14H12N4O4, C2H6SO'
_chemical_formula_sum 'C16 H18 N4 O5 S'
_chemical_formula_weight 378.40
_chemical_name_common
;
 DMSO solvate of N-(4-nitropheny)-N'-(4-carboxamidophenyl)-urea
;
_chemical_name_systematic
;
 DMSO solvate of N-(4-nitropheny)-N'-(4-carboxamidophenyl)-urea
;
_space_group_IT_number 2
_symmetry_cell_setting triclinic
_symmetry_space_group_name_Hall '-P 1'
_symmetry_space_group_name_H-M 'P -1'
_atom_sites_solution_hydrogens geom
_atom_sites_solution_primary direct
_atom_sites_solution_secondary difmap
_audit_creation_method SHELXL-97
_cell_angle_alpha 105.069(3)
_cell_angle_beta 103.506(3)
_cell_angle_gamma 98.203(3)
_cell_formula_units_Z 2
_cell_length_a 8.4835(13)
_cell_length_b 9.5690(14)
_cell_length_c 11.8457(18)
_cell_measurement_reflns_used 793
_cell_measurement_temperature 298(2)
_cell_measurement_theta_max 19.42
_cell_measurement_theta_min 2.26
_cell_volume 881.4(2)
_computing_cell_refinement 'Bruker SMART'
_computing_data_collection 'Bruker SMART'
_computing_data_reduction 'Bruker SAINT'
_computing_structure_refinement 'SHELXL-97 (Sheldrick, 1997)'
_computing_structure_solution 'SHELXS-97 (Sheldrick, 1990)'
_diffrn_ambient_temperature 298(2)
_diffrn_measured_fraction_theta_full 0.997
_diffrn_measured_fraction_theta_max 0.997
_diffrn_measurement_device_type 'CCD area detector'
_diffrn_measurement_method 'phi and omega scans'
_diffrn_radiation_monochromator graphite
_diffrn_radiation_source 'fine-focus sealed tube'
_diffrn_radiation_type MoK\a
_diffrn_radiation_wavelength 0.71073
_diffrn_reflns_av_R_equivalents 0.0433
_diffrn_reflns_av_sigmaI/netI 0.0927
_diffrn_reflns_limit_h_max 10
_diffrn_reflns_limit_h_min -8
_diffrn_reflns_limit_k_max 11
_diffrn_reflns_limit_k_min -11
_diffrn_reflns_limit_l_max 14
_diffrn_reflns_limit_l_min -14
_diffrn_reflns_number 6195
_diffrn_reflns_theta_full 26.05
_diffrn_reflns_theta_max 26.05
_diffrn_reflns_theta_min 1.86
_exptl_absorpt_coefficient_mu 0.220
_exptl_absorpt_correction_T_max 0.9934
_exptl_absorpt_correction_T_min 0.9699
_exptl_absorpt_correction_type multi-scan
_exptl_absorpt_process_details 'Bruker AXS SADABS program'
_exptl_crystal_colour 'pale yellow'
_exptl_crystal_density_diffrn 1.426
_exptl_crystal_density_method 'not measured'
_exptl_crystal_description plate
_exptl_crystal_F_000 396
_exptl_crystal_size_max 0.14
_exptl_crystal_size_mid 0.10
_exptl_crystal_size_min 0.03
_refine_diff_density_max 0.197
_refine_diff_density_min -0.206
_refine_diff_density_rms 0.047
_refine_ls_extinction_method none
_refine_ls_goodness_of_fit_ref 0.974
_refine_ls_hydrogen_treatment mixed
_refine_ls_matrix_type full
_refine_ls_number_parameters 253
_refine_ls_number_reflns 3482
_refine_ls_number_restraints 0
_refine_ls_restrained_S_all 0.974
_refine_ls_R_factor_all 0.1315
_refine_ls_R_factor_gt 0.0626
_refine_ls_shift/su_max 0.000
_refine_ls_shift/su_mean 0.000
_refine_ls_structure_factor_coef Fsqd
_refine_ls_weighting_details 'calc w=1/[\s^2^(Fo^2^)+(0.0556P)^2^+0.0000P] where P=(Fo^2^+2Fc^2^)/3'
_refine_ls_weighting_scheme calc
_refine_ls_wR_factor_gt 0.1123
_refine_ls_wR_factor_ref 0.1368
_reflns_number_gt 1893
_reflns_number_total 3482
_reflns_threshold_expression >2sigma(I)
_cod_data_source_file cg070155j-file014.cif
_cod_data_source_block 5.12
_cod_depositor_comments
;
The following automatic conversions were performed:

'_symmetry_cell_setting' value 'Triclinic' changed to 'triclinic'
according to /home/saulius/struct/CIF-dictionaries/cif_core.dic
dictionary named 'cif_core.dic' version 2.4.1 from 2010-06-29.

Automatic conversion script
Id: cif_fix_values 1715 2011-07-08 13:25:40Z adriana 
;
_cod_original_sg_symbol_H-M 'P-1   '
_cod_database_code 4504255

loop_
_symmetry_equiv_pos_as_xyz
'x, y, z'
'-x, -y, -z'

loop_
_atom_site_label
_atom_site_type_symbol
_atom_site_fract_x
_atom_site_fract_y
_atom_site_fract_z
_atom_site_U_iso_or_equiv
_atom_site_adp_type
_atom_site_occupancy
_atom_site_symmetry_multiplicity
_atom_site_calc_flag
_atom_site_refinement_flags
S1 S 1.03548(11) 0.11075(9) 0.64925(8) 0.0489(3) Uani 1 1 d .
O1 O 0.8617(3) 0.1807(3) -0.0473(2) 0.0661(8) Uani 1 1 d .
O2 O 1.5552(4) 0.7424(3) 0.4470(3) 0.1062(12) Uani 1 1 d .
O3 O 1.5291(3) 0.7669(3) 0.2691(3) 0.1017(11) Uani 1 1 d .
O4 O 0.1889(3) -0.5066(3) -0.3800(2) 0.0694(8) Uani 1 1 d .
O5 O 1.0885(3) -0.0052(2) 0.7049(2) 0.0592(7) Uani 1 1 d .
N1 N 0.9853(3) 0.1870(3) 0.1473(3) 0.0485(8) Uani 1 1 d .
H1 H 0.977(4) 0.133(3) 0.195(3) 0.047(10) Uiso 1 1 d .
N2 N 0.7628(3) 0.0011(3) 0.0290(3) 0.0462(7) Uani 1 1 d .
H2 H 0.791(3) -0.022(3) 0.098(3) 0.037(9) Uiso 1 1 d .
N3 N 1.4890(4) 0.7021(4) 0.3372(4) 0.0705(10) Uani 1 1 d .
N4 N 0.1191(4) -0.3081(4) -0.4296(3) 0.0609(9) Uani 1 1 d .
H4A H 0.032(4) -0.368(4) -0.484(3) 0.061(12) Uiso 1 1 d .
H4B H 0.127(4) -0.209(4) -0.402(3) 0.083(14) Uiso 1 1 d .
C1 C 0.8696(4) 0.1273(4) 0.0360(3) 0.0459(9) Uani 1 1 d .
C2 C 1.1056(4) 0.3173(4) 0.1885(3) 0.0451(8) Uani 1 1 d .
C3 C 1.2076(4) 0.3533(4) 0.3057(3) 0.0607(11) Uani 1 1 d .
H3 H 1.1932 0.2902 0.3521 0.073 Uiso 1 1 calc R
C4 C 1.3302(4) 0.4807(4) 0.3555(3) 0.0635(11) Uani 1 1 d .
H4 H 1.3956 0.5058 0.4357 0.076 Uiso 1 1 calc R
C5 C 1.3538(4) 0.5695(4) 0.2846(4) 0.0504(9) Uani 1 1 d .
C6 C 1.2547(4) 0.5382(4) 0.1684(3) 0.0539(10) Uani 1 1 d .
H6 H 1.2718 0.6012 0.1224 0.065 Uiso 1 1 calc R
C7 C 1.1293(4) 0.4127(3) 0.1198(3) 0.0486(9) Uani 1 1 d .
H7 H 1.0604 0.3915 0.0411 0.058 Uiso 1 1 calc R
C8 C 0.6294(4) -0.0856(3) -0.0696(3) 0.0404(8) Uani 1 1 d .
C9 C 0.5515(4) -0.2206(3) -0.0638(3) 0.0514(9) Uani 1 1 d .
H9 H 0.5892 -0.2496 0.0050 0.062 Uiso 1 1 calc R
C10 C 0.4199(4) -0.3121(4) -0.1580(3) 0.0512(9) Uani 1 1 d .
H10 H 0.3718 -0.4030 -0.1529 0.061 Uiso 1 1 calc R
C11 C 0.3582(4) -0.2710(3) -0.2600(3) 0.0437(8) Uani 1 1 d .
C12 C 0.4336(4) -0.1349(4) -0.2647(3) 0.0509(9) Uani 1 1 d .
H12 H 0.3935 -0.1046 -0.3324 0.061 Uiso 1 1 calc R
C13 C 0.5668(4) -0.0436(4) -0.1708(3) 0.0485(9) Uani 1 1 d .
H13 H 0.6148 0.0474 -0.1760 0.058 Uiso 1 1 calc R
C14 C 0.2155(4) -0.3710(4) -0.3613(3) 0.0491(9) Uani 1 1 d .
C15 C 1.0925(5) 0.2778(4) 0.7718(3) 0.0698(12) Uani 1 1 d .
H15A H 1.0463 0.2631 0.8356 0.105 Uiso 1 1 calc R
H15B H 1.0507 0.3545 0.7436 0.105 Uiso 1 1 calc R
H15C H 1.2113 0.3064 0.8026 0.105 Uiso 1 1 calc R
C16 C 0.8178(4) 0.0810(4) 0.6220(4) 0.0733(12) Uani 1 1 d .
H16A H 0.7666 -0.0134 0.5618 0.110 Uiso 1 1 calc R
H16B H 0.7782 0.1580 0.5930 0.110 Uiso 1 1 calc R
H16C H 0.7903 0.0823 0.6964 0.110 Uiso 1 1 calc R

loop_
_atom_site_aniso_label
_atom_site_aniso_U_11
_atom_site_aniso_U_22
_atom_site_aniso_U_33
_atom_site_aniso_U_23
_atom_site_aniso_U_13
_atom_site_aniso_U_12
S1 0.0641(6) 0.0424(5) 0.0443(6) 0.0163(4) 0.0204(5) 0.0106(4)
O1 0.0666(17) 0.0717(17) 0.0467(16) 0.0271(14) -0.0001(13) -0.0169(14)
O2 0.089(2) 0.091(2) 0.088(3) -0.0018(19) -0.011(2) -0.0251(18)
O3 0.076(2) 0.079(2) 0.137(3) 0.055(2) 0.001(2) -0.0187(17)
O4 0.0868(19) 0.0382(14) 0.0628(19) 0.0112(12) -0.0023(14) -0.0039(13)
O5 0.0733(17) 0.0449(13) 0.0637(18) 0.0247(13) 0.0174(14) 0.0146(13)
N1 0.0492(18) 0.0519(18) 0.0375(18) 0.0188(15) 0.0029(15) -0.0043(15)
N2 0.0462(17) 0.0491(18) 0.0394(19) 0.0182(15) 0.0044(15) 0.0022(14)
N3 0.052(2) 0.051(2) 0.094(3) 0.017(2) 0.006(2) 0.0020(17)
N4 0.069(2) 0.043(2) 0.049(2) 0.0082(17) -0.0068(18) -0.0044(19)
C1 0.042(2) 0.047(2) 0.046(2) 0.0147(18) 0.0100(18) 0.0050(17)
C2 0.0366(19) 0.049(2) 0.041(2) 0.0091(17) 0.0048(16) 0.0033(17)
C3 0.050(2) 0.069(3) 0.055(3) 0.028(2) 0.001(2) -0.006(2)
C4 0.051(2) 0.072(3) 0.051(3) 0.018(2) -0.0061(19) -0.003(2)
C5 0.0358(19) 0.0391(19) 0.067(3) 0.0088(19) 0.0073(19) 0.0040(16)
C6 0.057(2) 0.047(2) 0.059(3) 0.0205(19) 0.014(2) 0.0091(19)
C7 0.054(2) 0.047(2) 0.040(2) 0.0144(17) 0.0042(17) 0.0056(18)
C8 0.0403(19) 0.0382(18) 0.040(2) 0.0095(16) 0.0097(16) 0.0074(15)
C9 0.058(2) 0.044(2) 0.049(2) 0.0198(18) 0.0057(19) 0.0097(18)
C10 0.057(2) 0.0362(19) 0.052(2) 0.0134(18) 0.0063(19) 0.0001(17)
C11 0.046(2) 0.0369(18) 0.042(2) 0.0065(16) 0.0102(17) 0.0041(16)
C12 0.052(2) 0.053(2) 0.043(2) 0.0194(18) 0.0064(18) 0.0018(18)
C13 0.049(2) 0.044(2) 0.050(2) 0.0181(18) 0.0115(19) 0.0006(17)
C14 0.064(2) 0.038(2) 0.037(2) 0.0065(17) 0.0134(18) -0.0008(18)
C15 0.099(3) 0.042(2) 0.063(3) 0.0071(19) 0.030(2) 0.003(2)
C16 0.066(3) 0.081(3) 0.077(3) 0.027(2) 0.023(2) 0.017(2)

loop_
_atom_type_symbol
_atom_type_description
_atom_type_scat_dispersion_real
_atom_type_scat_dispersion_imag
_atom_type_scat_source
C C 0.0033 0.0000 'International Tables Vol C Tables 4.2.6.8 and 6.1.1.4'
H H 0.0000 0.0000 'International Tables Vol C Tables 4.2.6.8 and 6.1.1.4'
N N 0.0061 0.0000 'International Tables Vol C Tables 4.2.6.8 and 6.1.1.4'
O O 0.0106 0.0000 'International Tables Vol C Tables 4.2.6.8 and 6.1.1.4'
S S 0.1246 0.0000 'International Tables Vol C Tables 4.2.6.8 and 6.1.1.4'

loop_
_geom_angle_atom_site_label_1
_geom_angle_atom_site_label_2
_geom_angle_atom_site_label_3
_geom_angle
O5 S1 C16 105.94(16)
O5 S1 C15 105.44(17)
C16 S1 C15 98.7(2)
C1 N1 C2 128.2(3)
C1 N1 H1 112(2)
C2 N1 H1 120(2)
C1 N2 C8 127.6(3)
C1 N2 H2 110.2(18)
C8 N2 H2 122.2(18)
O3 N3 O2 123.2(4)
O3 N3 C5 118.2(4)
O2 N3 C5 118.6(4)
C14 N4 H4A 115(2)
C14 N4 H4B 119(2)
H4A N4 H4B 123(3)
O1 C1 N1 123.6(3)
O1 C1 N2 123.8(3)
N1 C1 N2 112.5(3)
C3 C2 N1 116.8(3)
C3 C2 C7 118.6(3)
N1 C2 C7 124.5(3)
C4 C3 C2 121.4(3)
C4 C3 H3 119.3
C2 C3 H3 119.3
C5 C4 C3 118.6(3)
C5 C4 H4 120.7
C3 C4 H4 120.7
C6 C5 C4 121.7(3)
C6 C5 N3 120.2(4)
C4 C5 N3 118.1(4)
C5 C6 C7 119.6(3)
C5 C6 H6 120.2
C7 C6 H6 120.2
C6 C7 C2 120.0(3)
C6 C7 H7 120.0
C2 C7 H7 120.0
C13 C8 C9 117.9(3)
C13 C8 N2 123.9(3)
C9 C8 N2 118.1(3)
C10 C9 C8 121.2(3)
C10 C9 H9 119.4
C8 C9 H9 119.4
C9 C10 C11 120.9(3)
C9 C10 H10 119.5
C11 C10 H10 119.5
C10 C11 C12 117.9(3)
C10 C11 C14 120.4(3)
C12 C11 C14 121.7(3)
C13 C12 C11 121.3(3)
C13 C12 H12 119.4
C11 C12 H12 119.4
C8 C13 C12 120.7(3)
C8 C13 H13 119.6
C12 C13 H13 119.6
O4 C14 N4 122.0(3)
O4 C14 C11 120.7(3)
N4 C14 C11 117.2(3)
S1 C15 H15A 109.5
S1 C15 H15B 109.5
H15A C15 H15B 109.5
S1 C15 H15C 109.5
H15A C15 H15C 109.5
H15B C15 H15C 109.5
S1 C16 H16A 109.5
S1 C16 H16B 109.5
H16A C16 H16B 109.5
S1 C16 H16C 109.5
H16A C16 H16C 109.5
H16B C16 H16C 109.5

loop_
_geom_bond_atom_site_label_1
_geom_bond_atom_site_label_2
_geom_bond_distance
S1 O5 1.500(2)
S1 C16 1.766(4)
S1 C15 1.773(3)
O1 C1 1.216(4)
O2 N3 1.221(4)
O3 N3 1.217(4)
O4 C14 1.235(3)
N1 C1 1.368(4)
N1 C2 1.387(4)
N1 H1 0.87(3)
N2 C1 1.374(4)
N2 C8 1.395(4)
N2 H2 0.89(3)
N3 C5 1.467(4)
N4 C14 1.330(4)
N4 H4A 0.87(3)
N4 H4B 0.91(4)
C2 C3 1.378(4)
C2 C7 1.395(4)
C3 C4 1.376(4)
C3 H3 0.9300
C4 C5 1.367(5)
C4 H4 0.9300
C5 C6 1.366(5)
C6 C7 1.377(4)
C6 H6 0.9300
C7 H7 0.9300
C8 C13 1.377(4)
C8 C9 1.391(4)
C9 C10 1.375(4)
C9 H9 0.9300
C10 C11 1.378(4)
C10 H10 0.9300
C11 C12 1.388(4)
C11 C14 1.488(4)
C12 C13 1.379(4)
C12 H12 0.9300
C13 H13 0.9300
C15 H15A 0.9600
C15 H15B 0.9600
C15 H15C 0.9600
C16 H16A 0.9600
C16 H16B 0.9600
C16 H16C 0.9600
